data_4508506
loop_
_publ_author_name
'Hu, Fei-Long'
'Wu, Wei'
'Liang, Peng'
'Gu, Yun-Qiong'
'Zhu, Li-Gang'
'Wei, Han'
'Lang, Jian-Ping'

_publ_section_title
;
 Construction of Entangled Coordination Polymers Based on M2+Ions,
 4,4&#x2032;-{[1,2-Phenylenebis(methylene)]bis(oxy)}dibenzoate and
 Different N-Donor Ligands
;
_journal_issue 11
_journal_name_full 'Crystal Growth &amp; Design'
_journal_page_first 5050
_journal_paper_doi 10.1021/cg401212s
_journal_volume 13
_journal_year 2013
_chemical_formula_sum 'C32 H24 Co N2 O6'
_chemical_formula_weight 591.46
_chemical_name_systematic
; 
 ? 
;
_space_group_IT_number 14
_symmetry_cell_setting monoclinic
_symmetry_space_group_name_Hall '-P 2ybc'
_symmetry_space_group_name_H-M 'P 1 21/c 1'
_atom_sites_solution_hydrogens geom
_atom_sites_solution_primary direct
_atom_sites_solution_secondary difmap
_audit_creation_method SHELXL-97
_cell_angle_alpha 90.00
_cell_angle_beta 104.337(2)
_cell_angle_gamma 90.00
_cell_formula_units_Z 4
_cell_length_a 10.673(2)
_cell_length_b 14.657(3)
_cell_length_c 18.405(4)
_cell_measurement_reflns_used 3111
_cell_measurement_temperature 296(2)
_cell_measurement_theta_max 22.31
_cell_measurement_theta_min 2.41
_cell_volume 2789.5(10)
_computing_cell_refinement 'Bruker SMART'
_computing_data_collection 'Bruker SMART'
_computing_data_reduction 'Bruker SHELXTL'
_computing_molecular_graphics 'Bruker SHELXTL'
_computing_publication_material 'Bruker SHELXTL'
_computing_structure_refinement 'SHELXL-97 (Sheldrick, 1997)'
_computing_structure_solution 'SHELXS-97 (Sheldrick, 1990)'
_diffrn_ambient_temperature 296(2)
_diffrn_measured_fraction_theta_full 0.999
_diffrn_measured_fraction_theta_max 0.999
_diffrn_measurement_device_type 'CCD area detector'
_diffrn_measurement_method 'phi and omega scans'
_diffrn_radiation_monochromator graphite
_diffrn_radiation_source 'fine-focus sealed tube'
_diffrn_radiation_type MoK\a
_diffrn_radiation_wavelength 0.71073
_diffrn_reflns_av_R_equivalents 0.0408
_diffrn_reflns_av_sigmaI/netI 0.0451
_diffrn_reflns_limit_h_max 6
_diffrn_reflns_limit_h_min -12
_diffrn_reflns_limit_k_max 17
_diffrn_reflns_limit_k_min -17
_diffrn_reflns_limit_l_max 21
_diffrn_reflns_limit_l_min -21
_diffrn_reflns_number 15545
_diffrn_reflns_theta_full 25.01
_diffrn_reflns_theta_max 25.01
_diffrn_reflns_theta_min 1.80
_exptl_absorpt_coefficient_mu 0.664
_exptl_absorpt_correction_T_max 0.8787
_exptl_absorpt_correction_T_min 0.8678
_exptl_absorpt_correction_type multi-scan
_exptl_absorpt_process_details sadabs
_exptl_crystal_colour pink
_exptl_crystal_density_diffrn 1.408
_exptl_crystal_density_method 'not measured'
_exptl_crystal_description block
_exptl_crystal_F_000 1220
_exptl_crystal_size_max 0.22
_exptl_crystal_size_mid 0.20
_exptl_crystal_size_min 0.20
_refine_diff_density_max 0.254
_refine_diff_density_min -0.226
_refine_diff_density_rms 0.045
_refine_ls_extinction_method none
_refine_ls_goodness_of_fit_ref 1.015
_refine_ls_hydrogen_treatment constr
_refine_ls_matrix_type full
_refine_ls_number_parameters 370
_refine_ls_number_reflns 4915
_refine_ls_number_restraints 0
_refine_ls_restrained_S_all 1.015
_refine_ls_R_factor_all 0.0601
_refine_ls_R_factor_gt 0.0371
_refine_ls_shift/su_max 0.001
_refine_ls_shift/su_mean 0.000
_refine_ls_structure_factor_coef Fsqd
_refine_ls_weighting_details 'calc w=1/[\s^2^(Fo^2^)+(0.0378P)^2^+0.7533P] where P=(Fo^2^+2Fc^2^)/3'
_refine_ls_weighting_scheme calc
_refine_ls_wR_factor_gt 0.0823
_refine_ls_wR_factor_ref 0.0928
_reflns_number_gt 3605
_reflns_number_total 4915
_reflns_threshold_expression >2sigma(I)
_cod_data_source_file cg401212s_si_002.cif
_cod_data_source_block 8
_cod_original_cell_volume 2789.4(9)
_cod_original_sg_symbol_H-M p21/c
_cod_database_code 4508506

loop_
_symmetry_equiv_pos_as_xyz
'x, y, z'
'-x, y+1/2, -z+1/2'
'-x, -y, -z'
'x, -y-1/2, z-1/2'

loop_
_atom_site_label
_atom_site_type_symbol
_atom_site_fract_x
_atom_site_fract_y
_atom_site_fract_z
_atom_site_U_iso_or_equiv
_atom_site_adp_type
_atom_site_occupancy
_atom_site_symmetry_multiplicity
_atom_site_calc_flag
_atom_site_refinement_flags
Co1 Co 0.62402(3) 0.92347(2) 0.839539(18) 0.03782(12) Uani 1 1 d .
N1 N 0.4763(2) 0.86223(14) 0.88008(11) 0.0425(5) Uani 1 1 d .
N2 N 0.5145(2) 1.03575(14) 0.85689(11) 0.0397(5) Uani 1 1 d .
O1 O 0.77142(17) 0.93592(12) 0.93647(10) 0.0476(5) Uani 1 1 d .
O2 O 0.75371(18) 0.80342(12) 0.87947(10) 0.0519(5) Uani 1 1 d .
O3 O 0.57143(17) 0.90145(12) 0.72256(9) 0.0467(5) Uani 1 1 d .
O4 O 0.73080(18) 0.99304(13) 0.77087(9) 0.0538(5) Uani 1 1 d .
O5 O 0.80129(16) 0.98262(12) 0.43977(9) 0.0469(5) Uani 1 1 d .
O6 O 0.78270(18) 1.23583(13) 0.32785(10) 0.0576(5) Uani 1 1 d .
C1 C 0.5311(3) 1.12207(18) 0.83754(16) 0.0512(7) Uani 1 1 d .
H1 H 0.5933 1.1343 0.8113 0.061 Uiso 1 1 calc R
C2 C 0.4600(3) 1.1936(2) 0.85481(18) 0.0632(9) Uani 1 1 d .
H2 H 0.4721 1.2526 0.8392 0.076 Uiso 1 1 calc R
C3 C 0.3712(3) 1.1763(2) 0.89537(18) 0.0655(9) Uani 1 1 d .
H3 H 0.3238 1.2238 0.9089 0.079 Uiso 1 1 calc R
C4 C 0.3524(3) 1.08806(19) 0.91613(16) 0.0508(7) Uani 1 1 d .
H4 H 0.2924 1.0752 0.9438 0.061 Uiso 1 1 calc R
C5 C 0.4244(2) 1.01890(17) 0.89510(13) 0.0379(6) Uani 1 1 d .
C6 C 0.4044(2) 0.92084(18) 0.90970(13) 0.0386(6) Uani 1 1 d .
C7 C 0.3163(3) 0.8904(2) 0.94828(15) 0.0536(8) Uani 1 1 d .
H7 H 0.2701 0.9318 0.9698 0.064 Uiso 1 1 calc R
C8 C 0.2981(3) 0.7983(2) 0.95432(18) 0.0667(9) Uani 1 1 d .
H8 H 0.2391 0.7767 0.9799 0.080 Uiso 1 1 calc R
C9 C 0.3673(3) 0.7385(2) 0.92241(19) 0.0690(9) Uani 1 1 d .
H9 H 0.3543 0.6759 0.9248 0.083 Uiso 1 1 calc R
C10 C 0.4566(3) 0.77270(19) 0.88656(17) 0.0575(8) Uani 1 1 d .
H10 H 0.5051 0.7319 0.8661 0.069 Uiso 1 1 calc R
C11 C 0.6634(2) 0.95222(17) 0.71489(14) 0.0372(6) Uani 1 1 d .
C12 C 0.6928(2) 0.96217(16) 0.64059(13) 0.0361(6) Uani 1 1 d .
C13 C 0.6151(3) 0.92357(17) 0.57626(14) 0.0423(6) Uani 1 1 d .
H13 H 0.5402 0.8929 0.5792 0.051 Uiso 1 1 calc R
C14 C 0.6461(3) 0.92952(17) 0.50803(14) 0.0433(6) Uani 1 1 d .
H14 H 0.5922 0.9038 0.4654 0.052 Uiso 1 1 calc R
C15 C 0.7582(2) 0.97423(16) 0.50354(13) 0.0375(6) Uani 1 1 d .
C16 C 0.8366(2) 1.01409(19) 0.56704(14) 0.0466(7) Uani 1 1 d .
H16 H 0.9116 1.0447 0.5641 0.056 Uiso 1 1 calc R
C17 C 0.8032(3) 1.00824(19) 0.63425(14) 0.0461(7) Uani 1 1 d .
H17 H 0.8557 1.0358 0.6765 0.055 Uiso 1 1 calc R
C18 C 0.7181(3) 0.95404(19) 0.36894(14) 0.0484(7) Uani 1 1 d .
H18A H 0.6344 0.9836 0.3604 0.058 Uiso 1 1 calc R
H18B H 0.7054 0.8885 0.3682 0.058 Uiso 1 1 calc R
C19 C 0.7857(2) 0.9819(2) 0.31066(13) 0.0462(7) Uani 1 1 d .
C20 C 0.8424(3) 0.9152(2) 0.27586(16) 0.0643(9) Uani 1 1 d .
H20 H 0.8331 0.8541 0.2873 0.077 Uiso 1 1 calc R
C21 C 0.9114(3) 0.9374(3) 0.22532(19) 0.0804(11) Uani 1 1 d .
H21 H 0.9482 0.8917 0.2023 0.096 Uiso 1 1 calc R
C22 C 0.9265(3) 1.0264(3) 0.20855(17) 0.0785(12) Uani 1 1 d .
H22 H 0.9748 1.0414 0.1746 0.094 Uiso 1 1 calc R
C23 C 0.8696(3) 1.0960(3) 0.24221(16) 0.0670(10) Uani 1 1 d .
H23 H 0.8795 1.1567 0.2301 0.080 Uiso 1 1 calc R
C24 C 0.7985(2) 1.0735(2) 0.29365(14) 0.0467(7) Uani 1 1 d .
C25 C 0.7283(3) 1.14659(19) 0.32642(16) 0.0535(8) Uani 1 1 d .
H25A H 0.6390 1.1488 0.2974 0.064 Uiso 1 1 calc R
H25B H 0.7280 1.1293 0.3773 0.064 Uiso 1 1 calc R
C26 C 0.8815(2) 1.25902(18) 0.38829(14) 0.0413(6) Uani 1 1 d .
C27 C 0.9519(2) 1.19730(18) 0.43911(14) 0.0453(7) Uani 1 1 d .
H27 H 0.9336 1.1353 0.4338 0.054 Uiso 1 1 calc R
C28 C 1.0506(2) 1.22900(17) 0.49843(14) 0.0433(7) Uani 1 1 d .
H28 H 1.0974 1.1877 0.5331 0.052 Uiso 1 1 calc R
C29 C 1.0917(2) 0.85136(18) 1.10328(14) 0.0430(6) Uani 1 1 d .
H29 H 1.1408 0.8930 1.1367 0.052 Uiso 1 1 calc R
C30 C 0.9924(2) 0.88159(17) 1.04542(14) 0.0410(6) Uani 1 1 d .
H30 H 0.9734 0.9436 1.0410 0.049 Uiso 1 1 calc R
C31 C 0.9202(2) 0.82100(17) 0.99359(13) 0.0365(6) Uani 1 1 d .
C32 C 0.8096(2) 0.85475(19) 0.93278(14) 0.0411(6) Uani 1 1 d .

loop_
_atom_site_aniso_label
_atom_site_aniso_U_11
_atom_site_aniso_U_22
_atom_site_aniso_U_33
_atom_site_aniso_U_23
_atom_site_aniso_U_13
_atom_site_aniso_U_12
Co1 0.0380(2) 0.0394(2) 0.03508(19) -0.00066(15) 0.00733(15) -0.00141(16)
N1 0.0405(13) 0.0407(13) 0.0444(13) 0.0056(10) 0.0071(10) -0.0001(10)
N2 0.0388(13) 0.0394(12) 0.0398(12) 0.0007(10) 0.0078(10) -0.0013(10)
O1 0.0507(12) 0.0435(11) 0.0449(11) 0.0016(8) 0.0049(9) 0.0090(9)
O2 0.0491(12) 0.0539(12) 0.0457(11) -0.0063(9) -0.0016(9) 0.0042(9)
O3 0.0438(11) 0.0572(12) 0.0395(10) -0.0052(8) 0.0109(9) -0.0174(9)
O4 0.0524(12) 0.0728(13) 0.0356(10) -0.0126(9) 0.0100(9) -0.0239(10)
O5 0.0457(11) 0.0622(12) 0.0316(9) -0.0024(8) 0.0073(8) -0.0093(9)
O6 0.0474(12) 0.0562(12) 0.0557(12) 0.0100(10) -0.0132(9) -0.0100(10)
C1 0.0522(18) 0.0426(17) 0.0603(18) 0.0035(14) 0.0170(14) -0.0022(14)
C2 0.066(2) 0.0398(17) 0.085(2) 0.0021(16) 0.0206(19) -0.0004(16)
C3 0.063(2) 0.0474(19) 0.084(2) -0.0114(17) 0.0148(19) 0.0086(16)
C4 0.0444(17) 0.0547(19) 0.0546(17) -0.0077(14) 0.0146(14) 0.0013(14)
C5 0.0340(14) 0.0465(16) 0.0307(13) -0.0003(11) 0.0032(11) 0.0003(12)
C6 0.0330(14) 0.0466(15) 0.0333(13) 0.0045(12) 0.0025(11) -0.0021(13)
C7 0.0465(18) 0.066(2) 0.0496(17) 0.0080(15) 0.0152(14) 0.0001(15)
C8 0.054(2) 0.077(2) 0.075(2) 0.0243(18) 0.0275(18) -0.0055(18)
C9 0.069(2) 0.0491(19) 0.090(3) 0.0208(18) 0.022(2) -0.0112(18)
C10 0.059(2) 0.0420(17) 0.072(2) 0.0042(15) 0.0158(16) 0.0008(15)
C11 0.0343(15) 0.0382(14) 0.0375(14) 0.0006(11) 0.0057(12) 0.0014(12)
C12 0.0344(14) 0.0339(13) 0.0373(14) 0.0010(11) 0.0039(11) -0.0004(11)
C13 0.0410(16) 0.0429(15) 0.0409(15) 0.0009(12) 0.0063(12) -0.0100(13)
C14 0.0458(16) 0.0467(16) 0.0341(14) -0.0064(12) 0.0034(12) -0.0128(13)
C15 0.0407(15) 0.0397(15) 0.0320(13) 0.0003(11) 0.0089(11) 0.0009(12)
C16 0.0371(15) 0.0602(18) 0.0395(15) -0.0005(13) 0.0036(12) -0.0134(13)
C17 0.0437(16) 0.0590(18) 0.0319(14) -0.0055(12) 0.0023(12) -0.0115(14)
C18 0.0516(18) 0.0543(17) 0.0363(15) -0.0075(12) 0.0049(13) -0.0063(14)
C19 0.0391(16) 0.0664(19) 0.0300(14) -0.0109(13) 0.0029(12) -0.0008(14)
C20 0.055(2) 0.090(2) 0.0447(17) -0.0214(17) 0.0071(15) 0.0032(18)
C21 0.063(2) 0.125(4) 0.052(2) -0.025(2) 0.0113(18) 0.007(2)
C22 0.048(2) 0.154(4) 0.0378(18) -0.009(2) 0.0173(15) -0.001(2)
C23 0.0464(19) 0.108(3) 0.0409(16) 0.0098(17) -0.0003(15) -0.0130(18)
C24 0.0315(15) 0.077(2) 0.0292(13) -0.0027(14) 0.0017(11) -0.0068(14)
C25 0.0373(17) 0.0623(19) 0.0565(18) -0.0025(15) 0.0033(14) -0.0121(14)
C26 0.0314(14) 0.0484(16) 0.0413(14) 0.0048(12) 0.0040(12) -0.0031(12)
C27 0.0414(16) 0.0395(15) 0.0496(16) 0.0015(12) 0.0012(13) -0.0010(12)
C28 0.0439(16) 0.0394(15) 0.0416(15) 0.0035(12) 0.0008(13) 0.0044(13)
C29 0.0371(15) 0.0438(15) 0.0451(15) -0.0139(12) 0.0044(12) -0.0029(12)
C30 0.0427(16) 0.0355(14) 0.0463(15) -0.0058(12) 0.0140(13) -0.0004(12)
C31 0.0328(14) 0.0418(15) 0.0350(13) -0.0007(11) 0.0086(11) -0.0006(12)
C32 0.0389(16) 0.0486(16) 0.0373(14) 0.0050(13) 0.0122(12) 0.0009(13)

loop_
_atom_type_symbol
_atom_type_description
_atom_type_scat_dispersion_real
_atom_type_scat_dispersion_imag
_atom_type_scat_source
C C 0.0033 0.0016 'International Tables Vol C Tables 4.2.6.8 and 6.1.1.4'
H H 0.0000 0.0000 'International Tables Vol C Tables 4.2.6.8 and 6.1.1.4'
N N 0.0061 0.0033 'International Tables Vol C Tables 4.2.6.8 and 6.1.1.4'
O O 0.0106 0.0060 'International Tables Vol C Tables 4.2.6.8 and 6.1.1.4'
Co Co 0.3494 0.9721 'International Tables Vol C Tables 4.2.6.8 and 6.1.1.4'

loop_
_geom_angle_atom_site_label_1
_geom_angle_atom_site_label_2
_geom_angle_atom_site_label_3
_geom_angle
_geom_angle_site_symmetry_1
_geom_angle_site_symmetry_3
O1 Co1 N2 97.65(7) . .
O1 Co1 N1 101.99(8) . .
N2 Co1 N1 77.61(8) . .
O1 Co1 O3 147.60(8) . .
N2 Co1 O3 105.01(7) . .
N1 Co1 O3 105.25(7) . .
O1 Co1 O4 93.68(7) . .
N2 Co1 O4 96.54(8) . .
N1 Co1 O4 163.83(7) . .
O3 Co1 O4 61.32(6) . .
O1 Co1 O2 60.85(6) . .
N2 Co1 O2 152.86(7) . .
N1 Co1 O2 90.27(8) . .
O3 Co1 O2 101.57(7) . .
O4 Co1 O2 100.95(8) . .
O1 Co1 C11 121.13(8) . .
N2 Co1 C11 103.77(8) . .
N1 Co1 C11 135.81(8) . .
O3 Co1 C11 30.88(7) . .
O4 Co1 C11 30.49(7) . .
O2 Co1 C11 101.82(8) . .
O1 Co1 C32 30.47(7) . .
N2 Co1 C32 126.38(8) . .
N1 Co1 C32 96.95(8) . .
O3 Co1 C32 127.32(8) . .
O4 Co1 C32 98.60(8) . .
O2 Co1 C32 30.37(7) . .
C11 Co1 C32 114.84(8) . .
C10 N1 C6 118.0(2) . .
C10 N1 Co1 126.7(2) . .
C6 N1 Co1 114.94(17) . .
C1 N2 C5 118.1(2) . .
C1 N2 Co1 126.07(19) . .
C5 N2 Co1 115.73(17) . .
C32 O1 Co1 93.28(15) . .
C32 O2 Co1 85.52(15) . .
C11 O3 Co1 90.35(14) . .
C11 O4 Co1 88.67(15) . .
C15 O5 C18 119.0(2) . .
C26 O6 C25 118.0(2) . .
N2 C1 C2 122.8(3) . .
N2 C1 H1 118.6 . .
C2 C1 H1 118.6 . .
C3 C2 C1 118.7(3) . .
C3 C2 H2 120.7 . .
C1 C2 H2 120.7 . .
C2 C3 C4 119.7(3) . .
C2 C3 H3 120.2 . .
C4 C3 H3 120.2 . .
C3 C4 C5 118.7(3) . .
C3 C4 H4 120.6 . .
C5 C4 H4 120.6 . .
N2 C5 C4 122.0(2) . .
N2 C5 C6 115.1(2) . .
C4 C5 C6 122.9(2) . .
N1 C6 C7 121.8(2) . .
N1 C6 C5 114.8(2) . .
C7 C6 C5 123.4(3) . .
C8 C7 C6 119.1(3) . .
C8 C7 H7 120.5 . .
C6 C7 H7 120.5 . .
C9 C8 C7 119.6(3) . .
C9 C8 H8 120.2 . .
C7 C8 H8 120.2 . .
C8 C9 C10 118.8(3) . .
C8 C9 H9 120.6 . .
C10 C9 H9 120.6 . .
N1 C10 C9 122.7(3) . .
N1 C10 H10 118.6 . .
C9 C10 H10 118.6 . .
O4 C11 O3 119.5(2) . .
O4 C11 C12 120.1(2) . .
O3 C11 C12 120.5(2) . .
O4 C11 Co1 60.83(13) . .
O3 C11 Co1 58.77(12) . .
C12 C11 Co1 175.26(18) . .
C13 C12 C17 117.9(2) . .
C13 C12 C11 121.9(2) . .
C17 C12 C11 120.2(2) . .
C14 C13 C12 121.6(2) . .
C14 C13 H13 119.2 . .
C12 C13 H13 119.2 . .
C13 C14 C15 119.4(2) . .
C13 C14 H14 120.3 . .
C15 C14 H14 120.3 . .
O5 C15 C14 124.9(2) . .
O5 C15 C16 115.1(2) . .
C14 C15 C16 120.0(2) . .
C17 C16 C15 119.7(2) . .
C17 C16 H16 120.1 . .
C15 C16 H16 120.1 . .
C16 C17 C12 121.5(2) . .
C16 C17 H17 119.3 . .
C12 C17 H17 119.3 . .
O5 C18 C19 105.7(2) . .
O5 C18 H18A 110.6 . .
C19 C18 H18A 110.6 . .
O5 C18 H18B 110.6 . .
C19 C18 H18B 110.6 . .
H18A C18 H18B 108.7 . .
C20 C19 C24 119.8(3) . .
C20 C19 C18 118.9(3) . .
C24 C19 C18 121.2(2) . .
C21 C20 C19 121.2(4) . .
C21 C20 H20 119.4 . .
C19 C20 H20 119.4 . .
C22 C21 C20 119.9(4) . .
C22 C21 H21 120.0 . .
C20 C21 H21 120.0 . .
C21 C22 C23 120.5(3) . .
C21 C22 H22 119.8 . .
C23 C22 H22 119.8 . .
C24 C23 C22 119.7(3) . .
C24 C23 H23 120.1 . .
C22 C23 H23 120.1 . .
C23 C24 C19 118.8(3) . .
C23 C24 C25 120.7(3) . .
C19 C24 C25 120.4(2) . .
O6 C25 C24 114.6(2) . .
O6 C25 H25A 108.6 . .
C24 C25 H25A 108.6 . .
O6 C25 H25B 108.6 . .
C24 C25 H25B 108.6 . .
H25A C25 H25B 107.6 . .
O6 C26 C27 124.5(2) . .
O6 C26 C29 115.4(2) . 2_756
C27 C26 C29 120.1(2) . 2_756
C26 C27 C28 119.3(2) . .
C26 C27 H27 120.3 . .
C28 C27 H27 120.3 . .
C31 C28 C27 120.9(2) 2_756 .
C31 C28 H28 119.5 2_756 .
C27 C28 H28 119.5 . .
C30 C29 C26 120.0(2) . 2_746
C30 C29 H29 120.0 . .
C26 C29 H29 120.0 2_746 .
C29 C30 C31 121.0(2) . .
C29 C30 H30 119.5 . .
C31 C30 H30 119.5 . .
C28 C31 C30 118.6(2) 2_746 .
C28 C31 C32 121.1(2) 2_746 .
C30 C31 C32 120.2(2) . .
O2 C32 O1 120.4(2) . .
O2 C32 C31 121.2(2) . .
O1 C32 C31 118.4(2) . .
O2 C32 Co1 64.10(13) . .
O1 C32 Co1 56.25(12) . .
C31 C32 Co1 174.51(19) . .

loop_
_geom_bond_atom_site_label_1
_geom_bond_atom_site_label_2
_geom_bond_distance
_geom_bond_site_symmetry_2
Co1 O1 2.0738(17) .
Co1 N2 2.088(2) .
Co1 N1 2.105(2) .
Co1 O3 2.1109(17) .
Co1 O4 2.1562(18) .
Co1 O2 2.2469(18) .
Co1 C11 2.469(3) .
Co1 C32 2.490(3) .
N1 C10 1.339(3) .
N1 C6 1.354(3) .
N2 C1 1.338(3) .
N2 C5 1.348(3) .
O1 C32 1.265(3) .
O2 C32 1.263(3) .
O3 C11 1.267(3) .
O4 C11 1.253(3) .
O5 C15 1.368(3) .
O5 C18 1.446(3) .
O6 C26 1.373(3) .
O6 C25 1.429(3) .
C1 C2 1.377(4) .
C1 H1 0.9300 .
C2 C3 1.367(4) .
C2 H2 0.9300 .
C3 C4 1.377(4) .
C3 H3 0.9300 .
C4 C5 1.384(4) .
C4 H4 0.9300 .
C5 C6 1.487(3) .
C6 C7 1.385(4) .
C7 C8 1.371(4) .
C7 H7 0.9300 .
C8 C9 1.369(4) .
C8 H8 0.9300 .
C9 C10 1.381(4) .
C9 H9 0.9300 .
C10 H10 0.9300 .
C11 C12 1.484(3) .
C12 C13 1.387(3) .
C12 C17 1.388(3) .
C13 C14 1.378(4) .
C13 H13 0.9300 .
C14 C15 1.385(3) .
C14 H14 0.9300 .
C15 C16 1.387(3) .
C16 C17 1.372(3) .
C16 H16 0.9300 .
C17 H17 0.9300 .
C18 C19 1.491(4) .
C18 H18A 0.9700 .
C18 H18B 0.9700 .
C19 C20 1.388(4) .
C19 C24 1.393(4) .
C20 C21 1.361(5) .
C20 H20 0.9300 .
C21 C22 1.359(5) .
C21 H21 0.9300 .
C22 C23 1.407(5) .
C22 H22 0.9300 .
C23 C24 1.391(4) .
C23 H23 0.9300 .
C24 C25 1.516(4) .
C25 H25A 0.9700 .
C25 H25B 0.9700 .
C26 C27 1.382(3) .
C26 C29 1.384(3) 2_756
C27 C28 1.396(3) .
C27 H27 0.9300 .
C28 C31 1.384(3) 2_756
C28 H28 0.9300 .
C29 C30 1.376(3) .
C29 C26 1.384(3) 2_746
C29 H29 0.9300 .
C30 C31 1.389(3) .
C30 H30 0.9300 .
C31 C28 1.384(3) 2_746
C31 C32 1.495(3) .

loop_
_geom_torsion_atom_site_label_1
_geom_torsion_atom_site_label_2
_geom_torsion_atom_site_label_3
_geom_torsion_atom_site_label_4
_geom_torsion
_geom_torsion_site_symmetry_1
_geom_torsion_site_symmetry_4
O1 Co1 N1 C10 -89.1(2) . .
N2 Co1 N1 C10 175.6(2) . .
O3 Co1 N1 C10 73.2(2) . .
O4 Co1 N1 C10 105.4(3) . .
O2 Co1 N1 C10 -28.9(2) . .
C11 Co1 N1 C10 78.5(2) . .
C32 Co1 N1 C10 -58.6(2) . .
O1 Co1 N1 C6 83.23(17) . .
N2 Co1 N1 C6 -12.08(16) . .
O3 Co1 N1 C6 -114.49(16) . .
O4 Co1 N1 C6 -82.3(3) . .
O2 Co1 N1 C6 143.43(16) . .
C11 Co1 N1 C6 -109.18(18) . .
C32 Co1 N1 C6 113.72(17) . .
O1 Co1 N2 C1 86.1(2) . .
N1 Co1 N2 C1 -173.3(2) . .
O3 Co1 N2 C1 -70.5(2) . .
O4 Co1 N2 C1 -8.5(2) . .
O2 Co1 N2 C1 121.5(2) . .
C11 Co1 N2 C1 -38.7(2) . .
C32 Co1 N2 C1 97.2(2) . .
O1 Co1 N2 C5 -89.80(17) . .
N1 Co1 N2 C5 10.86(16) . .
O3 Co1 N2 C5 113.57(16) . .
O4 Co1 N2 C5 175.58(16) . .
O2 Co1 N2 C5 -54.4(3) . .
C11 Co1 N2 C5 145.45(16) . .
C32 Co1 N2 C5 -78.68(19) . .
N2 Co1 O1 C32 162.16(16) . .
N1 Co1 O1 C32 83.28(16) . .
O3 Co1 O1 C32 -63.5(2) . .
O4 Co1 O1 C32 -100.72(16) . .
O2 Co1 O1 C32 -0.23(14) . .
C11 Co1 O1 C32 -86.63(17) . .
O1 Co1 O2 C32 0.24(15) . .
N2 Co1 O2 C32 -40.8(2) . .
N1 Co1 O2 C32 -103.37(16) . .
O3 Co1 O2 C32 151.00(15) . .
O4 Co1 O2 C32 88.34(15) . .
C11 Co1 O2 C32 119.45(15) . .
O1 Co1 O3 C11 -41.0(2) . .
N2 Co1 O3 C11 91.83(16) . .
N1 Co1 O3 C11 172.78(15) . .
O4 Co1 O3 C11 2.53(14) . .
O2 Co1 O3 C11 -93.73(15) . .
C32 Co1 O3 C11 -75.77(17) . .
O1 Co1 O4 C11 155.75(15) . .
N2 Co1 O4 C11 -106.11(15) . .
N1 Co1 O4 C11 -38.5(4) . .
O3 Co1 O4 C11 -2.55(14) . .
O2 Co1 O4 C11 94.74(15) . .
C32 Co1 O4 C11 125.49(16) . .
C5 N2 C1 C2 -0.2(4) . .
Co1 N2 C1 C2 -176.0(2) . .
N2 C1 C2 C3 2.0(5) . .
C1 C2 C3 C4 -1.8(5) . .
C2 C3 C4 C5 -0.1(4) . .
C1 N2 C5 C4 -1.8(3) . .
Co1 N2 C5 C4 174.47(18) . .
C1 N2 C5 C6 175.6(2) . .
Co1 N2 C5 C6 -8.2(3) . .
C3 C4 C5 N2 1.9(4) . .
C3 C4 C5 C6 -175.2(2) . .
C10 N1 C6 C7 2.5(3) . .
Co1 N1 C6 C7 -170.54(19) . .
C10 N1 C6 C5 -175.4(2) . .
Co1 N1 C6 C5 11.5(3) . .
N2 C5 C6 N1 -2.3(3) . .
C4 C5 C6 N1 175.0(2) . .
N2 C5 C6 C7 179.8(2) . .
C4 C5 C6 C7 -2.9(4) . .
N1 C6 C7 C8 -2.4(4) . .
C5 C6 C7 C8 175.4(2) . .
C6 C7 C8 C9 0.2(4) . .
C7 C8 C9 C10 1.8(5) . .
C6 N1 C10 C9 -0.5(4) . .
Co1 N1 C10 C9 171.7(2) . .
C8 C9 C10 N1 -1.7(5) . .
Co1 O4 C11 O3 4.3(2) . .
Co1 O4 C11 C12 -174.6(2) . .
Co1 O3 C11 O4 -4.4(2) . .
Co1 O3 C11 C12 174.5(2) . .
O1 Co1 C11 O4 -28.61(18) . .
N2 Co1 C11 O4 79.34(16) . .
N1 Co1 C11 O4 165.61(14) . .
O3 Co1 C11 O4 175.6(2) . .
O2 Co1 C11 O4 -91.55(15) . .
C32 Co1 C11 O4 -62.52(17) . .
O1 Co1 C11 O3 155.76(13) . .
N2 Co1 C11 O3 -96.29(15) . .
N1 Co1 C11 O3 -10.0(2) . .
O4 Co1 C11 O3 -175.6(2) . .
O2 Co1 C11 O3 92.83(15) . .
C32 Co1 C11 O3 121.85(15) . .
O1 Co1 C11 C12 74(2) . .
N2 Co1 C11 C12 -178(2) . .
N1 Co1 C11 C12 -92(2) . .
O3 Co1 C11 C12 -82(2) . .
O4 Co1 C11 C12 102(2) . .
O2 Co1 C11 C12 11(2) . .
C32 Co1 C11 C12 40(2) . .
O4 C11 C12 C13 -175.3(2) . .
O3 C11 C12 C13 5.8(4) . .
Co1 C11 C12 C13 85(2) . .
O4 C11 C12 C17 7.2(4) . .
O3 C11 C12 C17 -171.8(2) . .
Co1 C11 C12 C17 -93(2) . .
C17 C12 C13 C14 0.6(4) . .
C11 C12 C13 C14 -177.0(2) . .
C12 C13 C14 C15 0.7(4) . .
C18 O5 C15 C14 8.6(4) . .
C18 O5 C15 C16 -171.9(2) . .
C13 C14 C15 O5 178.2(2) . .
C13 C14 C15 C16 -1.3(4) . .
O5 C15 C16 C17 -178.9(2) . .
C14 C15 C16 C17 0.6(4) . .
C15 C16 C17 C12 0.8(4) . .
C13 C12 C17 C16 -1.4(4) . .
C11 C12 C17 C16 176.3(2) . .
C15 O5 C18 C19 173.5(2) . .
O5 C18 C19 C20 107.2(3) . .
O5 C18 C19 C24 -69.4(3) . .
C24 C19 C20 C21 0.3(4) . .
C18 C19 C20 C21 -176.3(3) . .
C19 C20 C21 C22 0.5(5) . .
C20 C21 C22 C23 -1.0(5) . .
C21 C22 C23 C24 0.7(5) . .
C22 C23 C24 C19 0.1(4) . .
C22 C23 C24 C25 -175.6(2) . .
C20 C19 C24 C23 -0.6(4) . .
C18 C19 C24 C23 176.0(2) . .
C20 C19 C24 C25 175.1(2) . .
C18 C19 C24 C25 -8.4(4) . .
C26 O6 C25 C24 -86.1(3) . .
C23 C24 C25 O6 -25.9(3) . .
C19 C24 C25 O6 158.5(2) . .
C25 O6 C26 C27 15.3(4) . .
C25 O6 C26 C29 -164.2(2) . 2_756
O6 C26 C27 C28 179.9(2) . .
C29 C26 C27 C28 -0.6(4) 2_756 .
C26 C27 C28 C31 -0.8(4) . 2_756
C26 C29 C30 C31 -1.8(4) 2_746 .
C29 C30 C31 C28 0.5(4) . 2_746
C29 C30 C31 C32 177.8(2) . .
Co1 O2 C32 O1 -0.4(2) . .
Co1 O2 C32 C31 178.4(2) . .
Co1 O1 C32 O2 0.4(3) . .
Co1 O1 C32 C31 -178.4(2) . .
C28 C31 C32 O2 -12.3(4) 2_746 .
C30 C31 C32 O2 170.5(2) . .
C28 C31 C32 O1 166.5(2) 2_746 .
C30 C31 C32 O1 -10.7(4) . .
C28 C31 C32 Co1 152.2(18) 2_746 .
C30 C31 C32 Co1 -25(2) . .
O1 Co1 C32 O2 -179.6(2) . .
N2 Co1 C32 O2 158.25(14) . .
N1 Co1 C32 O2 78.55(16) . .
O3 Co1 C32 O2 -36.68(18) . .
O4 Co1 C32 O2 -97.00(15) . .
C11 Co1 C32 O2 -69.92(16) . .
N2 Co1 C32 O1 -22.15(19) . .
N1 Co1 C32 O1 -101.86(16) . .
O3 Co1 C32 O1 142.92(14) . .
O4 Co1 C32 O1 82.59(16) . .
O2 Co1 C32 O1 179.6(2) . .
C11 Co1 C32 O1 109.67(16) . .
O1 Co1 C32 C31 15.1(18) . .
N2 Co1 C32 C31 -7(2) . .
N1 Co1 C32 C31 -86.7(19) . .
O3 Co1 C32 C31 158.1(19) . .
O4 Co1 C32 C31 97.7(19) . .
O2 Co1 C32 C31 -165(2) . .
C11 Co1 C32 C31 124.8(19) . .
